data_1535966
loop_
_publ_author_name
'Jacobsen, H.'
'Blasse, G.'
'Meyer, G.'
'Schipper, W.'

_publ_section_title
;
 Synthesis, structures and luminescence of two new europium(II)
 silicate-chlorides, Eu2SiO3Cl2 and Eu5SiO4Cl6
;
_journal_name_full 'Zeitschrift fuer Anorganische und Allgemeine Chemie'
_journal_page_first 451
_journal_page_last 456
_journal_volume 620
_journal_year 1994
_chemical_formula_sum 'Cl6 Eu5 O4 Si'
_chemical_name_systematic 'Eu5 Cl6 (Si O4)'
_space_group_IT_number 15
_symmetry_space_group_name_Hall '-C 2yc'
_symmetry_space_group_name_H-M 'C 1 2/c 1'
_cell_angle_alpha 90
_cell_angle_beta 103.51
_cell_angle_gamma 90
_cell_formula_units_Z 4
_cell_length_a 9.004
_cell_length_b 14.017
_cell_length_c 11.123
_cell_volume 1364.978
_citation_journal_id_ASTM ZAACAB
_cod_data_source_file Jacobsen_ZAACAB_1994_1579.cif
_cod_data_source_block Cl6Eu5O4Si1
_cod_original_cell_volume 1364.979
_cod_original_formula_sum 'Cl6 Eu5 O4 Si1'
_cod_database_code 1535966

loop_
_symmetry_equiv_pos_as_xyz
x,y,z
-x,y,-z+1/2
-x,-y,-z
x,-y,z-1/2
x+1/2,y+1/2,z
-x+1/2,y+1/2,-z+1/2
-x+1/2,-y+1/2,-z
x+1/2,-y+1/2,z-1/2

loop_
_atom_site_label
_atom_site_type_symbol
_atom_site_fract_x
_atom_site_fract_y
_atom_site_fract_z
_atom_site_occupancy
_atom_site_U_iso_or_equiv
Eu2 Eu+2 0.34734 0.07956 0.86799 1 0.0
Si1 Si+4 0.5 0.4215 0.25 1 0.0
Cl1 Cl-1 0.5 0.2453 0.75 1 0.0
Eu3 Eu+2 0.05526 0.12908 0.48084 1 0.0
Eu1 Eu+2 0.5 0.19968 0.25 1 0.0
Cl3 Cl-1 0.1758 0.47 0.8607 1 0.0
O2 O-2 0.0821 0.9788 0.3738 1 0.0
O1 O-2 0.6287 0.3512 0.2132 1 0.0
Cl4 Cl-1 0.1295 0.6491 0.0473 1 0.0
Cl2 Cl-1 0.75 0.25 0.5 1 0.0
